data_7207692
loop_
_publ_author_name
'Yang, Liupan'
'Shi, Daxin'
'Chen, Shu'
'Chai, Hongxin'
'Huang, Danfei'
'Zhang, Qi'
'Li, Jiarong'

_publ_section_title
;
 Microwave-assisted synthesis of
 2,3-dihydropyrido[2,3-d]pyrimidin-4(1H)-ones catalyzed by DBU in aqueous
 medium
;
_journal_issue 4
_journal_name_full 'Green Chemistry'
_journal_page_first 945
_journal_paper_doi 10.1039/c2gc16469h
_journal_volume 14
_journal_year 2012
_chemical_formula_iupac 'C11 H13 N3 O'
_chemical_formula_moiety 'C11 H13 N3 O'
_chemical_formula_sum 'C11 H13 N3 O'
_chemical_formula_weight 203.24
_chemical_name_systematic
;
Spiro[cyclopentane-1,2'(1'<i>H</i>)-pyrido[2,3-<i>d</i>]pyrimidin]-
4'(3'<i>H</i>)-one
;
_space_group_IT_number 61
_symmetry_cell_setting orthorhombic
_symmetry_space_group_name_Hall '-P 2ac 2ab'
_symmetry_space_group_name_H-M 'P b c a'
_atom_sites_solution_hydrogens difmap
_atom_sites_solution_primary direct
_atom_sites_solution_secondary difmap
_cell_angle_alpha 90.00
_cell_angle_beta 90.00
_cell_angle_gamma 90.00
_cell_formula_units_Z 8
_cell_length_a 10.4000(10)
_cell_length_b 12.1650(15)
_cell_length_c 15.370(2)
_cell_measurement_reflns_used 9441
_cell_measurement_temperature 113(2)
_cell_measurement_theta_max 35.60
_cell_measurement_theta_min 1.30
_cell_volume 1944.6(4)
_computing_cell_refinement 'Crystal Clear-SM Expert (Rigaku/MSC, 2009)'
_computing_data_collection 'Crystal Clear-SM Expert (Rigaku/MSC, 2009)'
_computing_data_reduction 'Crystal Clear-SM Expert (Rigaku/MSC, 2009)'
_computing_molecular_graphics 'CrystalStructure (Rigaku/MSC, 2009)'
_computing_publication_material 'CrystalStructure (Rigaku/MSC, 2009)'
_computing_structure_refinement 'SHELXL97 (Sheldrick, 2008)'
_computing_structure_solution 'SHELXS97 (Sheldrick, 2008)'
_diffrn_ambient_temperature 113(2)
_diffrn_detector_area_resol_mean 14.222
_diffrn_measured_fraction_theta_full 1.000
_diffrn_measured_fraction_theta_max 1.000
_diffrn_measurement_device_type 'Rigaku Saturn724 CCD'
_diffrn_measurement_method \w
_diffrn_radiation_monochromator 'graphite multilayer'
_diffrn_radiation_source 'rotating anode'
_diffrn_radiation_type MoK\a
_diffrn_radiation_wavelength 0.71075
_diffrn_reflns_av_R_equivalents 0.0365
_diffrn_reflns_av_sigmaI/netI 0.0190
_diffrn_reflns_limit_h_max 13
_diffrn_reflns_limit_h_min -13
_diffrn_reflns_limit_k_max 15
_diffrn_reflns_limit_k_min -16
_diffrn_reflns_limit_l_max 20
_diffrn_reflns_limit_l_min -20
_diffrn_reflns_number 21571
_diffrn_reflns_theta_full 27.88
_diffrn_reflns_theta_max 27.88
_diffrn_reflns_theta_min 2.65
_diffrn_standards_decay_% 0
_diffrn_standards_interval_count 0
_diffrn_standards_interval_time 0
_diffrn_standards_number 0
_exptl_absorpt_coefficient_mu 0.093
_exptl_absorpt_correction_T_max 0.9744
_exptl_absorpt_correction_T_min 0.9709
_exptl_absorpt_correction_type multi-scan
_exptl_absorpt_process_details '(CrystalClear-SM Expert; Rigaku/MSC, 2009)'
_exptl_crystal_colour colorless
_exptl_crystal_density_diffrn 1.388
_exptl_crystal_density_method 'not measured'
_exptl_crystal_description block
_exptl_crystal_F_000 864
_exptl_crystal_size_max 0.32
_exptl_crystal_size_mid 0.30
_exptl_crystal_size_min 0.28
_refine_diff_density_max 0.404
_refine_diff_density_min -0.203
_refine_ls_extinction_method none
_refine_ls_goodness_of_fit_ref 1.049
_refine_ls_hydrogen_treatment mixed
_refine_ls_matrix_type full
_refine_ls_number_parameters 144
_refine_ls_number_reflns 2314
_refine_ls_number_restraints 0
_refine_ls_restrained_S_all 1.049
_refine_ls_R_factor_all 0.0427
_refine_ls_R_factor_gt 0.0395
_refine_ls_shift/su_max 0.000
_refine_ls_shift/su_mean 0.000
_refine_ls_structure_factor_coef Fsqd
_refine_ls_weighting_details 'calc w=1/[\s^2^(Fo^2^)+(0.0569P)^2^+0.6834P] where P=(Fo^2^+2Fc^2^)/3'
_refine_ls_weighting_scheme calc
_refine_ls_wR_factor_gt 0.0999
_refine_ls_wR_factor_ref 0.1026
_reflns_number_gt 2168
_reflns_number_total 2314
_reflns_threshold_expression I>2sigma(I)
_cod_data_source_file c2gc16469h.txt
_cod_data_source_block I
_cod_database_code 7207692

loop_
_symmetry_equiv_pos_as_xyz
'x, y, z'
'-x+1/2, y+1/2, z'
'x, -y+1/2, z+1/2'
'-x+1/2, -y, z+1/2'
'-x, -y, -z'
'x-1/2, -y-1/2, -z'
'-x, y-1/2, -z-1/2'
'x-1/2, y, -z-1/2'

loop_
_atom_site_type_symbol
_atom_site_label
_atom_site_fract_x
_atom_site_fract_y
_atom_site_fract_z
_atom_site_U_iso_or_equiv
_atom_site_adp_type
_atom_site_calc_flag
_atom_site_refinement_flags
_atom_site_occupancy
_atom_site_symmetry_multiplicity
O O1 0.59391(7) 0.42006(6) 0.57792(5) 0.01563(19) Uani d . 1 2
N N1 0.94264(9) 0.63850(8) 0.68372(6) 0.0171(2) Uani d . 1 2
N N2 0.80796(9) 0.69549(8) 0.57226(6) 0.0155(2) Uani d . 1 2
N N3 0.64694(9) 0.58137(7) 0.51402(6) 0.0146(2) Uani d . 1 2
C C1 0.84778(10) 0.61467(9) 0.62723(7) 0.0137(2) Uani d . 1 2
C C2 0.78414(10) 0.51204(9) 0.62574(7) 0.0137(2) Uani d . 1 2
C C3 0.82323(11) 0.43170(9) 0.68436(7) 0.0164(2) Uani d . 1 2
H H3 0.7818 0.3621 0.6855 0.020 Uiso calc R 1 2
C C4 0.92347(11) 0.45420(9) 0.74123(7) 0.0185(2) Uani d . 1 2
H H4 0.9539 0.4001 0.7808 0.022 Uiso calc R 1 2
C C5 0.97766(11) 0.55837(9) 0.73836(7) 0.0184(2) Uani d . 1 2
H H5 1.0449 0.5740 0.7783 0.022 Uiso calc R 1 2
C C6 0.66943(10) 0.49939(9) 0.57020(7) 0.0130(2) Uani d . 1 2
C C7 0.74197(10) 0.66576(8) 0.49201(7) 0.0134(2) Uani d . 1 2
C C8 0.83702(11) 0.62728(9) 0.42121(7) 0.0168(2) Uani d . 1 2
H H8A 0.9065 0.5818 0.4465 0.020 Uiso calc R 1 2
H H8B 0.7924 0.5845 0.3755 0.020 Uiso calc R 1 2
C C9 0.88986(11) 0.73498(9) 0.38493(7) 0.0193(2) Uani d . 1 2
H H9A 0.9265 0.7242 0.3261 0.023 Uiso calc R 1 2
H H9B 0.9571 0.7656 0.4235 0.023 Uiso calc R 1 2
C C10 0.77185(12) 0.81065(10) 0.38176(8) 0.0231(3) Uani d . 1 2
H H10A 0.7316 0.8083 0.3234 0.028 Uiso calc R 1 2
H H10B 0.7969 0.8875 0.3947 0.028 Uiso calc R 1 2
C C11 0.67779(10) 0.76755(9) 0.45118(7) 0.0160(2) Uani d . 1 2
H H11A 0.5946 0.7474 0.4242 0.019 Uiso calc R 1 2
H H11B 0.6620 0.8244 0.4960 0.019 Uiso calc R 1 2
H H1 0.8471(15) 0.7598(14) 0.5750(10) 0.030(4) Uiso d . 1 2
H H2 0.5769(16) 0.5770(12) 0.4815(10) 0.024(4) Uiso d . 1 2

loop_
_atom_site_aniso_label
_atom_site_aniso_U_11
_atom_site_aniso_U_22
_atom_site_aniso_U_33
_atom_site_aniso_U_12
_atom_site_aniso_U_13
_atom_site_aniso_U_23
O1 0.0148(4) 0.0129(4) 0.0193(4) -0.0014(3) 0.0001(3) 0.0009(3)
N1 0.0166(4) 0.0201(5) 0.0147(4) -0.0014(4) -0.0011(3) -0.0010(4)
N2 0.0177(5) 0.0121(5) 0.0166(4) -0.0029(4) -0.0033(4) 0.0003(3)
N3 0.0123(4) 0.0140(4) 0.0175(4) -0.0023(3) -0.0029(4) 0.0020(3)
C1 0.0134(5) 0.0147(5) 0.0131(5) 0.0007(4) 0.0024(4) -0.0013(4)
C2 0.0135(5) 0.0146(5) 0.0130(5) 0.0008(4) 0.0008(4) -0.0010(4)
C3 0.0185(5) 0.0146(5) 0.0161(5) 0.0016(4) 0.0010(4) -0.0001(4)
C4 0.0201(5) 0.0205(5) 0.0147(5) 0.0049(4) -0.0008(4) 0.0019(4)
C5 0.0162(5) 0.0249(6) 0.0142(5) 0.0009(4) -0.0018(4) -0.0007(4)
C6 0.0130(5) 0.0121(5) 0.0139(5) 0.0016(4) 0.0021(4) -0.0016(4)
C7 0.0129(5) 0.0122(5) 0.0152(5) -0.0014(4) -0.0008(4) 0.0011(4)
C8 0.0179(5) 0.0153(5) 0.0171(5) 0.0017(4) 0.0006(4) 0.0003(4)
C9 0.0182(5) 0.0191(6) 0.0206(5) 0.0000(4) 0.0036(4) 0.0028(4)
C10 0.0252(6) 0.0196(6) 0.0246(6) 0.0040(5) 0.0057(5) 0.0082(5)
C11 0.0147(5) 0.0138(5) 0.0195(5) 0.0010(4) -0.0011(4) 0.0030(4)

loop_
_atom_type_symbol
_atom_type_description
_atom_type_scat_dispersion_real
_atom_type_scat_dispersion_imag
_atom_type_scat_source
C C 0.0033 0.0016 'International Tables Vol C Tables 4.2.6.8 and 6.1.1.4'
H H 0.0000 0.0000 'International Tables Vol C Tables 4.2.6.8 and 6.1.1.4'
N N 0.0061 0.0033 'International Tables Vol C Tables 4.2.6.8 and 6.1.1.4'
O O 0.0106 0.0060 'International Tables Vol C Tables 4.2.6.8 and 6.1.1.4'

loop_
_geom_angle_atom_site_label_1
_geom_angle_atom_site_label_2
_geom_angle_atom_site_label_3
_geom_angle
C5 N1 C1 116.60(10)
C1 N2 C7 119.32(9)
C1 N2 H1 118.1(10)
C7 N2 H1 118.5(10)
C6 N3 C7 123.56(9)
C6 N3 H2 117.6(9)
C7 N3 H2 117.8(9)
N1 C1 N2 117.90(10)
N1 C1 C2 122.96(10)
N2 C1 C2 119.05(10)
C3 C2 C1 118.28(10)
C3 C2 C6 122.57(10)
C1 C2 C6 118.70(9)
C4 C3 C2 119.29(10)
C4 C3 H3 120.4
C2 C3 H3 120.4
C5 C4 C3 117.72(10)
C5 C4 H4 121.1
C3 C4 H4 121.1
N1 C5 C4 125.11(10)
N1 C5 H5 117.4
C4 C5 H5 117.4
O1 C6 N3 121.75(10)
O1 C6 C2 122.26(10)
N3 C6 C2 115.89(9)
N2 C7 N3 107.23(8)
N2 C7 C11 110.45(9)
N3 C7 C11 111.42(9)
N2 C7 C8 111.75(9)
N3 C7 C8 112.50(9)
C11 C7 C8 103.55(8)
C9 C8 C7 103.17(9)
C9 C8 H8A 111.1
C7 C8 H8A 111.1
C9 C8 H8B 111.1
C7 C8 H8B 111.1
H8A C8 H8B 109.1
C8 C9 C10 103.80(9)
C8 C9 H9A 111.0
C10 C9 H9A 111.0
C8 C9 H9B 111.0
C10 C9 H9B 111.0
H9A C9 H9B 109.0
C9 C10 C11 106.36(9)
C9 C10 H10A 110.5
C11 C10 H10A 110.5
C9 C10 H10B 110.5
C11 C10 H10B 110.5
H10A C10 H10B 108.6
C10 C11 C7 106.30(9)
C10 C11 H11A 110.5
C7 C11 H11A 110.5
C10 C11 H11B 110.5
C7 C11 H11B 110.5
H11A C11 H11B 108.7

loop_
_geom_bond_atom_site_label_1
_geom_bond_atom_site_label_2
_geom_bond_distance
O1 C6 1.2500(13)
N1 C5 1.3372(14)
N1 C1 1.3458(14)
N2 C1 1.3609(14)
N2 C7 1.4571(13)
N2 H1 0.882(17)
N3 C6 1.3397(14)
N3 C7 1.4646(13)
N3 H2 0.885(16)
C1 C2 1.4132(15)
C2 C3 1.3900(15)
C2 C6 1.4750(14)
C3 C4 1.3878(16)
C3 H3 0.9500
C4 C5 1.3876(16)
C4 H4 0.9500
C5 H5 0.9500
C7 C11 1.5404(14)
C7 C8 1.5428(15)
C8 C9 1.5262(16)
C8 H8A 0.9900
C8 H8B 0.9900
C9 C10 1.5349(16)
C9 H9A 0.9900
C9 H9B 0.9900
C10 C11 1.5397(15)
C10 H10A 0.9900
C10 H10B 0.9900
C11 H11A 0.9900
C11 H11B 0.9900

loop_
_geom_hbond_atom_site_label_D
_geom_hbond_atom_site_label_H
_geom_hbond_atom_site_label_A
_geom_hbond_site_symmetry_A
_geom_hbond_distance_DH
_geom_hbond_distance_HA
_geom_hbond_distance_DA
_geom_hbond_angle_DHA
N2 H1 O1 2_655 0.88(2) 2.05(2) 2.9180(10) 170(2)
N3 H2 O1 5_666 0.89(2) 2.00(2) 2.8760(10) 172.0(10)

loop_
_geom_torsion_atom_site_label_1
_geom_torsion_atom_site_label_2
_geom_torsion_atom_site_label_3
_geom_torsion_atom_site_label_4
_geom_torsion
C5 N1 C1 N2 178.43(10)
C5 N1 C1 C2 1.72(16)
C7 N2 C1 N1 158.25(10)
C7 N2 C1 C2 -24.91(15)
N1 C1 C2 C3 -1.20(16)
N2 C1 C2 C3 -177.86(10)
N1 C1 C2 C6 171.29(10)
N2 C1 C2 C6 -5.38(15)
C1 C2 C3 C4 -0.71(16)
C6 C2 C3 C4 -172.89(10)
C2 C3 C4 C5 1.92(16)
C1 N1 C5 C4 -0.39(17)
C3 C4 C5 N1 -1.43(17)
C7 N3 C6 O1 -169.27(9)
C7 N3 C6 C2 14.28(15)
C3 C2 C6 O1 6.53(16)
C1 C2 C6 O1 -165.62(10)
C3 C2 C6 N3 -177.04(10)
C1 C2 C6 N3 10.81(14)
C1 N2 C7 N3 44.94(13)
C1 N2 C7 C11 166.52(9)
C1 N2 C7 C8 -78.77(12)
C6 N3 C7 N2 -40.32(13)
C6 N3 C7 C11 -161.29(10)
C6 N3 C7 C8 82.94(12)
N2 C7 C8 C9 -79.95(10)
N3 C7 C8 C9 159.36(9)
C11 C7 C8 C9 38.94(10)
C7 C8 C9 C10 -39.83(11)
C8 C9 C10 C11 25.43(12)
C9 C10 C11 C7 -1.25(12)
N2 C7 C11 C10 96.69(10)
N3 C7 C11 C10 -144.24(9)
C8 C7 C11 C10 -23.09(11)
